data_2243960
loop_
_publ_author_name
'Tokuda, Makoto'
'Yubuta, Kunio'
'Shishido, Toetsu'
'Sugiyama, Kazumasa'

_publ_section_title
;
 Redetermination of the crystal structures of rare-earth trirhodium
 diboride <i>RE</i>Rh~3~B~2~ (<i>RE</i> = Pr, Nd and Sm) from
 single-crystal X-ray data
;
_journal_coeditor_code WM5627
_journal_issue 1
_journal_name_full 'Acta Crystallographica Section E'
_journal_page_first
;
;
_journal_paper_doi 10.1107/S2056989021013311
_journal_volume 78
_journal_year 2022
_chemical_compound_source 'synthesised by authors, see text'
_chemical_formula_iupac 'Sm Rh3 B2'
_chemical_formula_moiety 'Sm Rh3 B2'
_chemical_formula_sum 'B2 Rh3 Sm'
_chemical_formula_weight 480.70
_chemical_name_systematic
;
Samarium trirhodium diboride
;
_space_group_crystal_system hexagonal
_space_group_IT_number 191
_space_group_name_Hall '-P 6 2'
_space_group_name_H-M_alt 'P 6/m m m'
_cell_angle_alpha 90
_cell_angle_beta 90
_cell_angle_gamma 120
_cell_formula_units_Z 1
_cell_length_a 5.4438(2)
_cell_length_b 5.4438(2)
_cell_length_c 3.11901(12)
_cell_measurement_reflns_used 649
_cell_measurement_temperature 293(2)
_cell_measurement_theta_max 40.0590
_cell_measurement_theta_min 4.3050
_cell_volume 80.048(5)
_computing_cell_refinement
;
CrysAlisPro (Rigaku OD, 2021)
;
_computing_data_collection
;
CrysAlisPro (Rigaku OD, 2021)
;
_computing_data_reduction
;
CrysAlisPro (Rigaku OD, 2021)
;
_computing_molecular_graphics
;
<i>VESTA</i> (Momma & Izumi, 2011)
;
_computing_publication_material
;
publCIF (Westrip, 2010)
;
_computing_structure_refinement
;
SHELXL (Sheldrick, 2015b)
;
_computing_structure_solution
;
SHELXT (Sheldrick, 2015a)
;
_diffrn_ambient_temperature 298(2)
_diffrn_detector 'Hybrid Pixel Array Detector'
_diffrn_detector_area_resol_mean 10.0000
_diffrn_measured_fraction_theta_full 1.000
_diffrn_measured_fraction_theta_max 0.992
_diffrn_measurement_device 'four-circle diffractometer'
_diffrn_measurement_device_type 'XtaLAB Synergy, Dualflex, HyPix'
_diffrn_measurement_method '\w scans'
_diffrn_radiation_monochromator mirror
_diffrn_radiation_type MoK\a
_diffrn_radiation_wavelength 0.71073
_diffrn_reflns_av_R_equivalents 0.0110
_diffrn_reflns_av_unetI/netI 0.0070
_diffrn_reflns_limit_h_max 9
_diffrn_reflns_limit_h_min -8
_diffrn_reflns_limit_k_max 7
_diffrn_reflns_limit_k_min -7
_diffrn_reflns_limit_l_max 5
_diffrn_reflns_limit_l_min -3
_diffrn_reflns_number 696
_diffrn_reflns_theta_full 25.242
_diffrn_reflns_theta_max 40.132
_diffrn_reflns_theta_min 4.323
_diffrn_source 'micro-focus sealed X-ray tube'
_exptl_absorpt_coefficient_mu 32.606
_exptl_absorpt_correction_T_max 0.542
_exptl_absorpt_correction_T_min 0.324
_exptl_absorpt_correction_type numerical
_exptl_absorpt_process_details
;
(CrysAlisPro; Rigaku OD, 2021)
;
_exptl_crystal_colour metallic
_exptl_crystal_density_diffrn 9.972
_exptl_crystal_description block
_exptl_crystal_F_000 207
_exptl_crystal_size_max 0.058
_exptl_crystal_size_mid 0.046
_exptl_crystal_size_min 0.020
_refine_diff_density_max 1.756
_refine_diff_density_min -0.972
_refine_ls_extinction_coef 0.034(3)
_refine_ls_extinction_expression Fc^*^=kFc[1+0.001xFc^2^\l^3^/sin(2\q)]^-1/4^
_refine_ls_extinction_method
;
SHELXL-2016/6 (Sheldrick 2016)
;
_refine_ls_goodness_of_fit_ref 1.130
_refine_ls_hydrogen_treatment undef
_refine_ls_matrix_type full
_refine_ls_number_parameters 9
_refine_ls_number_reflns 129
_refine_ls_number_restraints 0
_refine_ls_restrained_S_all 1.130
_refine_ls_R_factor_all 0.0128
_refine_ls_R_factor_gt 0.0122
_refine_ls_shift/su_max 0.000
_refine_ls_shift/su_mean 0.000
_refine_ls_structure_factor_coef Fsqd
_refine_ls_weighting_details 'w=1/[\s^2^(Fo^2^)+(0.0213P)^2^+0.0484P] where P=(Fo^2^+2Fc^2^)/3'
_refine_ls_weighting_scheme calc
_refine_ls_wR_factor_gt 0.0317
_refine_ls_wR_factor_ref 0.0318
_reflns_number_gt 128
_reflns_number_total 129
_reflns_threshold_expression 'I > 2\s(I)'
_cod_data_source_file wm5627sup1.cif
_cod_data_source_block III
_cod_original_cell_volume 80.047(7)
_cod_original_formula_sum 'Sm Rh3 B2'
_cod_database_code 2243960
_shelx_space_group_comment
;
The symmetry employed for this shelxl refinement is uniquely defined
by the following loop, which should always be used as a source of
symmetry information in preference to the above space-group names.
They are only intended as comments.
;

loop_
_space_group_symop_operation_xyz
'x, y, z'
'-y, x-y, z'
'-x+y, -x, z'
'-x, -y, z'
'y, -x+y, z'
'x-y, x, z'
'y, x, -z'
'x-y, -y, -z'
'-x, -x+y, -z'
'-y, -x, -z'
'-x+y, y, -z'
'x, x-y, -z'
'-x, -y, -z'
'y, -x+y, -z'
'x-y, x, -z'
'x, y, -z'
'-y, x-y, -z'
'-x+y, -x, -z'
'-y, -x, z'
'-x+y, y, z'
'x, x-y, z'
'y, x, z'
'x-y, -y, z'
'-x, -x+y, z'

loop_
_atom_site_type_symbol
_atom_site_label
_atom_site_fract_x
_atom_site_fract_y
_atom_site_fract_z
_atom_site_U_iso_or_equiv
_atom_site_adp_type
_atom_site_calc_flag
_atom_site_occupancy
_atom_site_disorder_assembly
_atom_site_disorder_group
Sm Sm1 0.000000 0.000000 0.000000 0.00780(10) Uani d 1 . .
Rh Rh1 0.500000 0.000000 0.500000 0.00739(10) Uani d 1 . .
B B1 0.333333 0.666667 0.000000 0.0091(7) Uani d 1 . .

loop_
_atom_site_aniso_label
_atom_site_aniso_U_11
_atom_site_aniso_U_22
_atom_site_aniso_U_33
_atom_site_aniso_U_12
_atom_site_aniso_U_13
_atom_site_aniso_U_23
Sm1 0.00841(12) 0.00841(12) 0.00658(14) 0.00420(6) 0.000 0.000
Rh1 0.00502(11) 0.00389(13) 0.01287(14) 0.00194(6) 0.000 0.000
B1 0.0085(10) 0.0085(10) 0.0102(15) 0.0043(5) 0.000 0.000

loop_
_atom_type_symbol
_atom_type_description
_atom_type_scat_dispersion_real
_atom_type_scat_dispersion_imag
_atom_type_scat_source
B B 0.0013 0.0007 'International Tables Vol C Tables 4.2.6.8 and 6.1.1.4'
Rh Rh -1.1178 0.9187 'International Tables Vol C Tables 4.2.6.8 and 6.1.1.4'
Sm Sm -0.1638 3.4418 'International Tables Vol C Tables 4.2.6.8 and 6.1.1.4'

loop_
_geom_angle_atom_site_label_1
_geom_angle_atom_site_label_2
_geom_angle_atom_site_label_3
_geom_angle_site_symmetry_1
_geom_angle_site_symmetry_3
_geom_angle
_geom_angle_publ_flag
Sm1 Sm1 Sm1 1_556 1_554 180.0 ?
Sm1 Sm1 Rh1 1_556 3_665 60.1890(10) ?
Sm1 Sm1 Rh1 1_554 3_665 119.8110(10) ?
Sm1 Sm1 Rh1 1_556 3_554 119.8110(10) ?
Sm1 Sm1 Rh1 1_554 3_554 60.1890(10) ?
Rh1 Sm1 Rh1 3_665 3_554 180.0 ?
Sm1 Sm1 Rh1 1_556 . 60.189(2) ?
Sm1 Sm1 Rh1 1_554 . 119.8110(10) ?
Rh1 Sm1 Rh1 3_665 . 51.4230(10) ?
Rh1 Sm1 Rh1 3_554 . 128.6 ?
Sm1 Sm1 Rh1 1_556 1_454 119.8110(10) ?
Sm1 Sm1 Rh1 1_554 1_454 60.189(2) ?
Rh1 Sm1 Rh1 3_665 1_454 128.6 ?
Rh1 Sm1 Rh1 3_554 1_454 51.4230(10) ?
Rh1 Sm1 Rh1 . 1_454 180.0 ?
Sm1 Sm1 Rh1 1_556 2 60.189(2) ?
Sm1 Sm1 Rh1 1_554 2 119.8110(10) ?
Rh1 Sm1 Rh1 3_665 2 51.4230(10) ?
Rh1 Sm1 Rh1 3_554 2 128.5770(10) ?
Rh1 Sm1 Rh1 . 2 97.428(2) ?
Rh1 Sm1 Rh1 1_454 2 82.572(2) ?
Sm1 Sm1 Rh1 1_556 2_544 119.8110(10) ?
Sm1 Sm1 Rh1 1_554 2_544 60.189(2) ?
Rh1 Sm1 Rh1 3_665 2_544 128.5770(10) ?
Rh1 Sm1 Rh1 3_554 2_544 51.4230(10) ?
Rh1 Sm1 Rh1 . 2_544 82.572(2) ?
Rh1 Sm1 Rh1 1_454 2_544 97.428(2) ?
Rh1 Sm1 Rh1 2 2_544 180.0 ?
Sm1 Sm1 Rh1 1_556 3 60.1890(10) ?
Sm1 Sm1 Rh1 1_554 3 119.8110(10) ?
Rh1 Sm1 Rh1 3_665 3 120.379(3) ?
Rh1 Sm1 Rh1 3_554 3 59.621(3) ?
Rh1 Sm1 Rh1 . 3 97.428(2) ?
Rh1 Sm1 Rh1 1_454 3 82.572(2) ?
Rh1 Sm1 Rh1 2 3 97.4280(10) ?
Rh1 Sm1 Rh1 2_544 3 82.5720(10) ?
Sm1 Sm1 Rh1 1_556 3_664 119.8110(10) ?
Sm1 Sm1 Rh1 1_554 3_664 60.1890(10) ?
Rh1 Sm1 Rh1 3_665 3_664 59.621(3) ?
Rh1 Sm1 Rh1 3_554 3_664 120.379(3) ?
Rh1 Sm1 Rh1 . 3_664 82.572(2) ?
Rh1 Sm1 Rh1 1_454 3_664 97.428(2) ?
Rh1 Sm1 Rh1 2 3_664 82.5720(10) ?
Rh1 Sm1 Rh1 2_544 3_664 97.4280(10) ?
Rh1 Sm1 Rh1 3 3_664 180.0 ?
Sm1 Sm1 Rh1 1_556 1_554 119.8110(10) ?
Sm1 Sm1 Rh1 1_554 1_554 60.1890(10) ?
Rh1 Sm1 Rh1 3_665 1_554 82.572(2) ?
Rh1 Sm1 Rh1 3_554 1_554 97.428(2) ?
Rh1 Sm1 Rh1 . 1_554 59.621(3) ?
Rh1 Sm1 Rh1 1_454 1_554 120.379(4) ?
Rh1 Sm1 Rh1 2 1_554 128.5770(10) ?
Rh1 Sm1 Rh1 2_544 1_554 51.4230(10) ?
Rh1 Sm1 Rh1 3 1_554 128.5770(10) ?
Rh1 Sm1 Rh1 3_664 1_554 51.4230(10) ?
Sm1 Sm1 Rh1 1_556 1_455 60.1890(10) ?
Sm1 Sm1 Rh1 1_554 1_455 119.8110(10) ?
Rh1 Sm1 Rh1 3_665 1_455 97.428(2) ?
Rh1 Sm1 Rh1 3_554 1_455 82.572(2) ?
Rh1 Sm1 Rh1 . 1_455 120.379(4) ?
Rh1 Sm1 Rh1 1_454 1_455 59.621(3) ?
Rh1 Sm1 Rh1 2 1_455 51.4230(10) ?
Rh1 Sm1 Rh1 2_544 1_455 128.5770(10) ?
Rh1 Sm1 Rh1 3 1_455 51.4230(10) ?
Rh1 Sm1 Rh1 3_664 1_455 128.5770(10) ?
Rh1 Sm1 Rh1 1_554 1_455 180.0 ?
B1 Rh1 B1 13_666 1_545 180.0 ?
B1 Rh1 B1 13_666 13_665 89.561(4) ?
B1 Rh1 B1 1_545 13_665 90.439(4) ?
B1 Rh1 B1 13_666 1_546 90.439(4) ?
B1 Rh1 B1 1_545 1_546 89.561(4) ?
B1 Rh1 B1 13_665 1_546 180.0 ?
B1 Rh1 Rh1 13_666 2_655 52.0690(10) ?
B1 Rh1 Rh1 1_545 2_655 127.9310(10) ?
B1 Rh1 Rh1 13_665 2_655 52.0690(10) ?
B1 Rh1 Rh1 1_546 2_655 127.9310(10) ?
B1 Rh1 Rh1 13_666 2_545 127.9310(10) ?
B1 Rh1 Rh1 1_545 2_545 52.0690(10) ?
B1 Rh1 Rh1 13_665 2_545 127.9310(10) ?
B1 Rh1 Rh1 1_546 2_545 52.0690(10) ?
Rh1 Rh1 Rh1 2_655 2_545 180.0 ?
B1 Rh1 Rh1 13_666 3_665 52.0690(10) ?
B1 Rh1 Rh1 1_545 3_665 127.9310(10) ?
B1 Rh1 Rh1 13_665 3_665 52.0690(10) ?
B1 Rh1 Rh1 1_546 3_665 127.9310(10) ?
Rh1 Rh1 Rh1 2_655 3_665 60.0 ?
Rh1 Rh1 Rh1 2_545 3_665 120.0 ?
B1 Rh1 Rh1 13_666 3_655 127.9310(10) ?
B1 Rh1 Rh1 1_545 3_655 52.0690(10) ?
B1 Rh1 Rh1 13_665 3_655 127.9310(10) ?
B1 Rh1 Rh1 1_546 3_655 52.0690(10) ?
Rh1 Rh1 Rh1 2_655 3_655 120.0 ?
Rh1 Rh1 Rh1 2_545 3_655 60.0 ?
Rh1 Rh1 Rh1 3_665 3_655 180.0 ?
B1 Rh1 Rh1 13_666 1_556 45.2190(10) ?
B1 Rh1 Rh1 1_545 1_556 134.781(2) ?
B1 Rh1 Rh1 13_665 1_556 134.7810(10) ?
B1 Rh1 Rh1 1_546 1_556 45.2190(10) ?
Rh1 Rh1 Rh1 2_655 1_556 90.0 ?
Rh1 Rh1 Rh1 2_545 1_556 90.0 ?
Rh1 Rh1 Rh1 3_665 1_556 90.0 ?
Rh1 Rh1 Rh1 3_655 1_556 90.0 ?
B1 Rh1 Rh1 13_666 1_554 134.781(2) ?
B1 Rh1 Rh1 1_545 1_554 45.219(2) ?
B1 Rh1 Rh1 13_665 1_554 45.2190(10) ?
B1 Rh1 Rh1 1_546 1_554 134.7810(10) ?
Rh1 Rh1 Rh1 2_655 1_554 90.0 ?
Rh1 Rh1 Rh1 2_545 1_554 90.0 ?
Rh1 Rh1 Rh1 3_665 1_554 90.0 ?
Rh1 Rh1 Rh1 3_655 1_554 90.0 ?
Rh1 Rh1 Rh1 1_556 1_554 180.0 ?
B1 Rh1 Sm1 13_666 . 110.498(2) ?
B1 Rh1 Sm1 1_545 . 69.5020(10) ?
B1 Rh1 Sm1 13_665 . 69.5010(10) ?
B1 Rh1 Sm1 1_546 . 110.4990(10) ?
Rh1 Rh1 Sm1 2_655 . 115.7110(10) ?
Rh1 Rh1 Sm1 2_545 . 64.3 ?
Rh1 Rh1 Sm1 3_665 . 64.2890(10) ?
Rh1 Rh1 Sm1 3_655 . 115.7 ?
Rh1 Rh1 Sm1 1_556 . 119.811(2) ?
Rh1 Rh1 Sm1 1_554 . 60.189(2) ?
B1 Rh1 Sm1 13_666 1_656 69.502(2) ?
B1 Rh1 Sm1 1_545 1_656 110.4980(10) ?
B1 Rh1 Sm1 13_665 1_656 110.4990(10) ?
B1 Rh1 Sm1 1_546 1_656 69.5010(10) ?
Rh1 Rh1 Sm1 2_655 1_656 64.3 ?
Rh1 Rh1 Sm1 2_545 1_656 115.7 ?
Rh1 Rh1 Sm1 3_665 1_656 115.7 ?
Rh1 Rh1 Sm1 3_655 1_656 64.3 ?
Rh1 Rh1 Sm1 1_556 1_656 60.1890(10) ?
Rh1 Rh1 Sm1 1_554 1_656 119.8110(10) ?
Sm1 Rh1 Sm1 . 1_656 180.0 ?
Rh1 B1 Rh1 2_554 1_565 138.4250(10) ?
Rh1 B1 Rh1 2_554 1_564 75.862(3) ?
Rh1 B1 Rh1 1_565 1_564 89.562(4) ?
Rh1 B1 Rh1 2_554 2 89.562(4) ?
Rh1 B1 Rh1 1_565 2 75.862(3) ?
Rh1 B1 Rh1 1_564 2 138.4250(10) ?
Rh1 B1 Rh1 2_554 3_665 138.4250(10) ?
Rh1 B1 Rh1 1_565 3_665 75.862(3) ?
Rh1 B1 Rh1 1_564 3_665 138.4250(10) ?
Rh1 B1 Rh1 2 3_665 75.862(3) ?
Rh1 B1 Rh1 2_554 3_664 75.862(2) ?
Rh1 B1 Rh1 1_565 3_664 138.4250(10) ?
Rh1 B1 Rh1 1_564 3_664 75.862(3) ?
Rh1 B1 Rh1 2 3_664 138.4250(10) ?
Rh1 B1 Rh1 3_665 3_664 89.562(4) ?

loop_
_geom_bond_atom_site_label_1
_geom_bond_atom_site_label_2
_geom_bond_site_symmetry_2
_geom_bond_distance
_geom_bond_publ_flag
Sm1 Sm1 1_556 3.11901(12) ?
Sm1 Sm1 1_554 3.11901(12) ?
Sm1 Rh1 3_665 3.13699(10) ?
Sm1 Rh1 3_554 3.13699(10) ?
Sm1 Rh1 . 3.13699(10) ?
Sm1 Rh1 1_454 3.13699(10) ?
Sm1 Rh1 2 3.13699(10) ?
Sm1 Rh1 2_544 3.13699(10) ?
Sm1 Rh1 3 3.13699(10) ?
Sm1 Rh1 3_664 3.13699(10) ?
Sm1 Rh1 1_554 3.13699(10) ?
Sm1 Rh1 1_455 3.13699(10) ?
Rh1 B1 13_666 2.21397(6) ?
Rh1 B1 1_545 2.21397(6) ?
Rh1 B1 13_665 2.21396(6) ?
Rh1 B1 1_546 2.21396(6) ?
Rh1 Rh1 2_655 2.72188(11) ?
Rh1 Rh1 2_545 2.72188(11) ?
Rh1 Rh1 3_665 2.72188(11) ?
Rh1 Rh1 3_655 2.72188(11) ?
Rh1 Rh1 1_556 3.11901(13) ?
Rh1 Rh1 1_554 3.11901(12) ?

_cod_database_fobs_code 2243960
